data_7100776
loop_
_publ_author_name
'Peter Skabara'
'Simon J. Coles'
'David J. Crouch'
'Martin J. Heeney'
'Michael B. Hursthouse'
'I. McCulloch'

_publ_section_title
;
Hexyl-substituted oligothiophenes with a central
terafluorophenylene unit: crystal engineering of planar structures for
p-type organic semiconductors
;
_journal_name_full 'Chemical Communications'
_journal_paper_doi 10.1039/b417642a
_journal_year 2005
_chemical_formula_sum 'C34 H34 F4 S4'
_chemical_formula_weight 646.62
_space_group_IT_number 92
_symmetry_cell_setting tetragonal
_symmetry_space_group_name_Hall 'P 4abw 2nw'
_symmetry_space_group_name_H-M 'P 41 21 2'
_cell_angle_alpha 90.00
_cell_angle_beta 90.00
_cell_angle_gamma 90.00
_cell_formula_units_Z 8
_cell_length_a 20.5113(12)
_cell_length_b 20.5113(12)
_cell_length_c 14.2496(11)
_cell_measurement_temperature 120(2)
_cell_volume 5995.0(7)
_diffrn_ambient_temperature 120(2)
_exptl_crystal_density_diffrn 1.433
_cod_depositor_comments
;
The following automatic conversions were performed:
'_symmetry_cell_setting' value 'Tetragonal' changed to 'tetragonal'
according to '/home/saulius/struct/CIF-dictionaries/cif_core.dic'
dictionary named 'cif_core.dic' version 2.4.1 from 2010-06-29.

Automatic conversion script
Id: cif_fix_enum 1527 2010-12-29 10:47:43Z saulius 
;
_cod_database_code 7100776

loop_
_symmetry_equiv_pos_as_xyz
'x, y, z'
'-y+1/2, x+1/2, z+1/4'
'-x, -y, z+1/2'
'y+1/2, -x+1/2, z+3/4'
'x+1/2, -y+1/2, -z+3/4'
'y, x, -z'
'-x+1/2, y+1/2, -z+1/4'
'-y, -x, -z+1/2'

loop_
_atom_site_label
_atom_site_type_symbol
_atom_site_fract_x
_atom_site_fract_y
_atom_site_fract_z
_atom_site_U_iso_or_equiv
_atom_site_adp_type
_atom_site_occupancy
_atom_site_symmetry_multiplicity
_atom_site_calc_flag
_atom_site_refinement_flags
_atom_site_disorder_assembly
_atom_site_disorder_group
S1 S 0.64483(12) 0.15178(13) 0.1479(2) 0.0423(8) Uani 1 1 d . . .
S2 S 0.70136(14) -0.05330(16) 0.1482(3) 0.0533(9) Uani 1 1 d . . .
S3 S 0.35605(12) 0.42722(13) 0.1156(2) 0.0374(7) Uani 1 1 d . . .
S4 S 0.29877(18) 0.63026(16) 0.0997(4) 0.0696(12) Uani 1 1 d . . .
F1 F 0.4230(3) 0.1836(3) 0.1420(6) 0.057(2) Uani 1 1 d . . .
F2 F 0.3709(3) 0.2960(3) 0.1339(6) 0.053(2) Uani 1 1 d . . .
F3 F 0.5767(3) 0.3958(3) 0.1357(6) 0.058(2) Uani 1 1 d . . .
F4 F 0.6317(3) 0.2831(3) 0.1467(6) 0.0552(19) Uani 1 1 d . . .
C1 C 0.5591(5) 0.1601(5) 0.1486(9) 0.039(3) Uani 1 1 d . . .
C2 C 0.5296(5) 0.1018(5) 0.1442(8) 0.032(2) Uani 1 1 d . . .
H2 H 0.4836 0.0973 0.1405 0.038 Uiso 1 1 calc R . .
C3 C 0.5743(6) 0.0450(5) 0.1457(9) 0.044(3) Uani 1 1 d . . .
C4 C 0.6379(5) 0.0684(5) 0.1433(9) 0.039(3) Uani 1 1 d . . .
C5 C 0.7002(5) 0.0319(5) 0.1401(7) 0.030(2) Uani 1 1 d . . .
C6 C 0.7640(4) 0.0573(5) 0.1317(7) 0.027(2) Uani 1 1 d . . .
H6 H 0.7745 0.1024 0.1285 0.033 Uiso 1 1 calc R . .
C7 C 0.8089(5) 0.0068(5) 0.1289(8) 0.037(3) Uani 1 1 d . . .
H7 H 0.8545 0.0137 0.1219 0.045 Uiso 1 1 calc R . .
C8 C 0.7819(6) -0.0539(6) 0.1373(9) 0.048(3) Uani 1 1 d . . .
H8 H 0.8069 -0.0929 0.1369 0.057 Uiso 1 1 calc R . .
C9 C 0.5533(5) -0.0228(5) 0.1457(9) 0.041(3) Uani 1 1 d . . .
H9A H 0.5732 -0.0447 0.2006 0.050 Uiso 1 1 calc R . .
H9B H 0.5711 -0.0440 0.0887 0.050 Uiso 1 1 calc R . .
C10 C 0.4796(6) -0.0354(5) 0.1485(10) 0.047(3) Uani 1 1 d . . .
H10A H 0.4606 -0.0129 0.2035 0.056 Uiso 1 1 calc R . .
H10B H 0.4593 -0.0171 0.0913 0.056 Uiso 1 1 calc R . .
C11 C 0.4648(5) -0.1062(5) 0.1543(10) 0.043(3) Uani 1 1 d . . .
H11A H 0.4843 -0.1247 0.2120 0.052 Uiso 1 1 calc R . .
H11B H 0.4837 -0.1291 0.0996 0.052 Uiso 1 1 calc R . .
C12 C 0.3883(6) -0.1164(5) 0.1561(10) 0.049(3) Uani 1 1 d . . .
H12A H 0.3703 -0.0952 0.2128 0.058 Uiso 1 1 calc R . .
H12B H 0.3690 -0.0947 0.1006 0.058 Uiso 1 1 calc R . .
C13 C 0.3685(6) -0.1877(6) 0.1559(10) 0.051(3) Uani 1 1 d . . .
H13A H 0.3902 -0.2108 0.2083 0.061 Uiso 1 1 calc R . .
H13B H 0.3821 -0.2085 0.0963 0.061 Uiso 1 1 calc R . .
C14 C 0.2946(8) -0.1921(7) 0.1667(10) 0.069(4) Uani 1 1 d . . .
H14A H 0.2840 -0.2093 0.2291 0.104 Uiso 1 1 calc R . .
H14B H 0.2769 -0.2212 0.1185 0.104 Uiso 1 1 calc R . .
H14C H 0.2755 -0.1486 0.1596 0.104 Uiso 1 1 calc R . .
C15 C 0.5291(4) 0.2245(4) 0.1403(8) 0.031(2) Uani 1 1 d . . .
C16 C 0.4640(5) 0.2367(4) 0.1393(10) 0.045(3) Uani 1 1 d . . .
C17 C 0.4355(5) 0.2950(6) 0.1329(8) 0.041(3) Uani 1 1 d . . .
C18 C 0.4696(5) 0.3507(5) 0.1353(8) 0.038(3) Uani 1 1 d . . .
C19 C 0.5376(6) 0.3428(6) 0.1390(9) 0.047(3) Uani 1 1 d . . .
C20 C 0.5668(4) 0.2833(4) 0.1448(8) 0.031(2) Uani 1 1 d . . .
C21 C 0.4419(6) 0.4184(5) 0.1239(8) 0.040(3) Uani 1 1 d . . .
C22 C 0.4675(5) 0.4793(5) 0.1292(8) 0.042(3) Uani 1 1 d . . .
H22 H 0.5128 0.4861 0.1387 0.051 Uiso 1 1 calc R . .
C23 C 0.4248(4) 0.5309(4) 0.1203(7) 0.027(2) Uani 1 1 d . . .
C24 C 0.3605(4) 0.5098(4) 0.1147(7) 0.028(2) Uani 1 1 d U . .
C25 C 0.3026(4) 0.5487(5) 0.1046(8) 0.031(2) Uani 1 1 d . . .
C26 C 0.2335(4) 0.5162(4) 0.1040(7) 0.025(2) Uani 1 1 d U . .
H26 H 0.2228 0.4714 0.1111 0.029 Uiso 1 1 calc R . .
C27 C 0.1898(6) 0.5711(6) 0.0901(9) 0.047(3) Uani 1 1 d . . .
H27 H 0.1444 0.5654 0.0798 0.056 Uiso 1 1 calc R . .
C28 C 0.2172(6) 0.6295(6) 0.0927(12) 0.065(4) Uani 1 1 d . . .
H28 H 0.1922 0.6685 0.0906 0.079 Uiso 1 1 calc R . .
C29 C 0.4450(4) 0.6011(5) 0.1225(9) 0.035(3) Uani 1 1 d . . .
H29A H 0.4254 0.6219 0.1785 0.041 Uiso 1 1 calc R . .
H29B H 0.4269 0.6231 0.0664 0.041 Uiso 1 1 calc R . .
C30 C 0.5176(5) 0.6122(5) 0.1247(9) 0.038(3) Uani 1 1 d . . .
H30A H 0.5373 0.5944 0.0666 0.046 Uiso 1 1 calc R . .
H30B H 0.5365 0.5885 0.1787 0.046 Uiso 1 1 calc R . .
C31 C 0.5348(5) 0.6862(5) 0.1330(9) 0.038(3) Uani 1 1 d . . .
H31A H 0.5151 0.7104 0.0799 0.045 Uiso 1 1 calc R . .
H31B H 0.5167 0.7040 0.1921 0.045 Uiso 1 1 calc R . .
C32 C 0.6080(5) 0.6948(5) 0.1319(9) 0.038(3) Uani 1 1 d . . .
H32A H 0.6267 0.6661 0.1808 0.046 Uiso 1 1 calc R . .
H32B H 0.6244 0.6792 0.0706 0.046 Uiso 1 1 calc R . .
C33 C 0.6338(5) 0.7619(6) 0.1473(10) 0.046(3) Uani 1 1 d . . .
H33A H 0.6147 0.7913 0.0996 0.055 Uiso 1 1 calc R . .
H33B H 0.6191 0.7774 0.2097 0.055 Uiso 1 1 calc R . .
C34 C 0.7059(6) 0.7674(5) 0.1428(14) 0.082(6) Uani 1 1 d . . .
H34A H 0.7255 0.7382 0.1893 0.123 Uiso 1 1 calc R . .
H34B H 0.7189 0.8124 0.1561 0.123 Uiso 1 1 calc R . .
H34C H 0.7208 0.7551 0.0799 0.123 Uiso 1 1 calc R . .

loop_
_atom_site_aniso_label
_atom_site_aniso_U_11
_atom_site_aniso_U_22
_atom_site_aniso_U_33
_atom_site_aniso_U_23
_atom_site_aniso_U_13
_atom_site_aniso_U_12
S1 0.0266(13) 0.0284(13) 0.072(2) 0.0046(14) -0.0013(14) -0.0014(11)
S2 0.0303(15) 0.0526(19) 0.077(2) 0.0102(17) 0.0084(16) 0.0065(13)
S3 0.0265(13) 0.0348(13) 0.0509(17) 0.0047(13) 0.0038(12) 0.0023(10)
S4 0.057(2) 0.0377(18) 0.114(3) -0.005(2) -0.009(2) 0.0075(15)
F1 0.035(3) 0.033(3) 0.104(6) 0.002(4) 0.009(4) -0.006(3)
F2 0.028(3) 0.014(3) 0.115(6) -0.001(4) -0.003(4) -0.007(2)
F3 0.024(3) 0.031(3) 0.117(7) -0.007(4) 0.006(4) 0.004(3)
F4 0.024(3) 0.037(4) 0.104(6) 0.003(4) 0.001(4) -0.002(3)
C1 0.018(5) 0.036(6) 0.063(8) 0.014(6) 0.013(5) 0.012(4)
C2 0.021(5) 0.038(6) 0.037(6) 0.001(5) 0.006(5) 0.001(4)
C3 0.057(7) 0.029(6) 0.045(7) 0.002(5) 0.004(6) 0.003(5)
C4 0.042(6) 0.025(5) 0.050(7) 0.009(5) 0.000(6) -0.004(5)
C5 0.032(5) 0.039(6) 0.018(5) -0.007(4) 0.001(4) -0.007(4)
C6 0.015(4) 0.040(5) 0.027(5) -0.014(4) 0.005(4) 0.007(4)
C7 0.023(5) 0.038(6) 0.051(8) -0.010(5) -0.013(5) 0.005(4)
C8 0.052(7) 0.042(6) 0.049(8) -0.004(6) -0.012(6) -0.007(5)
C9 0.035(6) 0.036(6) 0.054(8) 0.007(6) -0.012(5) -0.012(5)
C10 0.059(7) 0.022(5) 0.061(8) 0.007(6) 0.000(7) -0.011(5)
C11 0.025(5) 0.025(5) 0.080(9) -0.011(6) 0.004(6) 0.006(4)
C12 0.052(7) 0.035(6) 0.059(8) 0.023(6) 0.008(6) 0.000(5)
C13 0.056(8) 0.047(7) 0.048(8) -0.002(6) -0.013(6) -0.002(6)
C14 0.083(11) 0.060(9) 0.065(9) 0.029(7) -0.017(8) -0.030(8)
C15 0.022(5) 0.022(5) 0.049(7) 0.010(5) 0.001(5) -0.006(4)
C16 0.040(6) 0.011(4) 0.085(9) 0.000(5) -0.012(6) 0.016(4)
C17 0.018(5) 0.063(8) 0.042(7) -0.001(6) -0.011(5) 0.013(5)
C18 0.038(6) 0.030(5) 0.044(7) 0.001(5) 0.004(5) 0.020(5)
C19 0.048(7) 0.045(7) 0.048(7) 0.013(6) -0.004(6) -0.019(5)
C20 0.014(4) 0.013(4) 0.067(7) -0.011(5) -0.009(5) 0.004(3)
C21 0.066(7) 0.018(5) 0.036(7) 0.012(5) 0.015(6) -0.002(5)
C22 0.041(6) 0.030(5) 0.057(8) 0.013(5) 0.026(6) 0.016(5)
C23 0.030(5) 0.019(4) 0.032(6) -0.003(4) 0.020(4) 0.010(4)
C24 0.028(2) 0.027(2) 0.028(2) -0.0002(10) 0.0000(10) 0.0010(10)
C25 0.021(5) 0.024(5) 0.047(6) -0.010(5) 0.000(5) 0.002(4)
C26 0.024(2) 0.025(2) 0.025(2) 0.0001(10) -0.0001(10) 0.0010(10)
C27 0.041(7) 0.055(8) 0.044(7) -0.002(6) -0.011(5) 0.008(6)
C28 0.039(7) 0.037(7) 0.121(13) -0.009(8) -0.006(8) 0.027(5)
C29 0.013(4) 0.044(6) 0.047(7) 0.006(5) -0.011(5) 0.003(4)
C30 0.033(6) 0.035(6) 0.048(7) -0.012(5) 0.000(5) 0.007(4)
C31 0.039(6) 0.021(5) 0.053(7) 0.011(5) 0.001(6) 0.007(4)
C32 0.036(6) 0.024(5) 0.054(8) 0.010(5) -0.007(6) -0.006(4)
C33 0.038(6) 0.050(7) 0.051(7) 0.003(6) -0.015(6) -0.025(5)
C34 0.042(7) 0.017(5) 0.187(18) 0.045(9) 0.012(10) 0.014(5)

loop_
_geom_bond_atom_site_label_1
_geom_bond_atom_site_label_2
_geom_bond_distance
_geom_bond_site_symmetry_2
_geom_bond_publ_flag
S1 C4 1.717(10) . ?
S1 C1 1.766(10) . ?
S2 C8 1.659(12) . ?
S2 C5 1.751(10) . ?
S3 C24 1.695(9) . ?
S3 C21 1.774(12) . ?
S4 C28 1.676(13) . ?
S4 C25 1.676(10) . ?
F1 C16 1.377(12) . ?
F2 C17 1.324(11) . ?
F3 C19 1.351(12) . ?
F4 C20 1.332(10) . ?
C1 C2 1.342(15) . ?
C1 C15 1.461(13) . ?
C2 C3 1.483(14) . ?
C3 C4 1.390(16) . ?
C3 C9 1.458(14) . ?
C4 C5 1.482(15) . ?
C5 C6 1.412(13) . ?
C6 C7 1.389(13) . ?
C7 C8 1.369(15) . ?
C9 C10 1.533(15) . ?
C10 C11 1.486(14) . ?
C11 C12 1.582(15) . ?
C12 C13 1.518(15) . ?
C13 C14 1.527(19) . ?
C15 C16 1.358(14) . ?
C15 C20 1.435(12) . ?
C16 C17 1.334(14) . ?
C17 C18 1.339(16) . ?
C18 C19 1.406(15) . ?
C18 C21 1.510(13) . ?
C19 C20 1.362(15) . ?
C21 C22 1.355(15) . ?
C22 C23 1.379(13) . ?
C23 C24 1.390(13) . ?
C23 C29 1.498(14) . ?
C24 C25 1.440(13) . ?
C25 C26 1.566(13) . ?
C26 C27 1.452(14) . ?
C27 C28 1.324(18) . ?
C29 C30 1.506(13) . ?
C30 C31 1.563(13) . ?
C31 C32 1.512(14) . ?
C32 C33 1.491(14) . ?
C33 C34 1.484(16) . ?

loop_
_cod_related_entry_id
_cod_related_entry_database
_cod_related_entry_code
1 ChemSpider 21150506
